data_1520254
loop_
_publ_author_name
'Coles, Susanne L.'
'Threlfall, Terry L.'
'Hursthouse, Michael B.'

_publ_section_title
;
 N-(4-iodophenyl)acetamide
;
_journal_name_full 'Crystal Structure Report Archive'
_journal_page_first 1388
_journal_year 2008
_chemical_formula_sum 'C8 H8 I N O'
_chemical_formula_weight 261.05
_chemical_name_systematic
;
 N-(4-iodophenyl)acetamide
;
_space_group_IT_number 14
_symmetry_cell_setting monoclinic
_symmetry_space_group_name_Hall '-P 2ybc'
_symmetry_space_group_name_H-M 'P 1 21/c 1'
_atom_sites_solution_hydrogens geom
_atom_sites_solution_primary direct
_atom_sites_solution_secondary difmap
_cell_angle_alpha 90.00
_cell_angle_beta 109.285(2)
_cell_angle_gamma 90.00
_cell_formula_units_Z 4
_cell_length_a 9.5782(3)
_cell_length_b 10.3047(3)
_cell_length_c 9.4258(2)
_cell_measurement_reflns_used 10573
_cell_measurement_temperature 120(2)
_cell_measurement_theta_max 27.48
_cell_measurement_theta_min 2.91
_cell_volume 878.13(4)
_computing_cell_refinement 'DENZO (Otwinowski & Minor, 1997) & COLLECT (Hooft, R.W.W., 1998)'
_computing_data_collection 'COLLECT (Hooft, R.W.W., 1998)'
_computing_data_reduction 'DENZO (Otwinowski & Minor, 1997) & COLLECT (Hooft, R.W.W., 1998)'
_computing_structure_refinement 'SHELXL-97 (Sheldrick, 1997)'
_computing_structure_solution 'SHELXS-97 (Sheldrick, 1997)'
_diffrn_ambient_temperature 120(2)
_diffrn_detector_area_resol_mean 9.091
_diffrn_measured_fraction_theta_full 0.985
_diffrn_measured_fraction_theta_max 0.985
_diffrn_measurement_device_type 'Bruker-Nonius Roper CCD camera on \k-goniostat'
_diffrn_measurement_method '\f & \w scans'
_diffrn_radiation_monochromator graphite
_diffrn_radiation_source 'Bruker-Nonius FR591 rotating anode'
_diffrn_radiation_type MoK\a
_diffrn_radiation_wavelength 0.71073
_diffrn_reflns_av_R_equivalents 0.0239
_diffrn_reflns_av_sigmaI/netI 0.0214
_diffrn_reflns_limit_h_max 12
_diffrn_reflns_limit_h_min -12
_diffrn_reflns_limit_k_max 13
_diffrn_reflns_limit_k_min -13
_diffrn_reflns_limit_l_max 12
_diffrn_reflns_limit_l_min -11
_diffrn_reflns_number 10802
_diffrn_reflns_theta_full 27.48
_diffrn_reflns_theta_max 27.48
_diffrn_reflns_theta_min 3.00
_exptl_absorpt_coefficient_mu 3.589
_exptl_absorpt_correction_T_max 0.5974
_exptl_absorpt_correction_T_min 0.3278
_exptl_absorpt_correction_type multi-scan
_exptl_absorpt_process_details 'SADABS 2007/2 (Sheldrick, G.M., 2007)'
_exptl_crystal_colour colourless
_exptl_crystal_density_diffrn 1.975
_exptl_crystal_density_method 'not measured'
_exptl_crystal_description block
_exptl_crystal_F_000 496
_exptl_crystal_size_max 0.40
_exptl_crystal_size_mid 0.20
_exptl_crystal_size_min 0.16
_refine_diff_density_max 0.386
_refine_diff_density_min -0.635
_refine_diff_density_rms 0.078
_refine_ls_extinction_method none
_refine_ls_goodness_of_fit_ref 1.053
_refine_ls_hydrogen_treatment mixed
_refine_ls_matrix_type full
_refine_ls_number_parameters 105
_refine_ls_number_reflns 1990
_refine_ls_number_restraints 1
_refine_ls_restrained_S_all 1.053
_refine_ls_R_factor_all 0.0215
_refine_ls_R_factor_gt 0.0197
_refine_ls_shift/su_max 0.001
_refine_ls_shift/su_mean 0.000
_refine_ls_structure_factor_coef Fsqd
_refine_ls_weighting_details 'calc w=1/[\s^2^(Fo^2^)+(0.0253P)^2^+0.7411P] where P=(Fo^2^+2Fc^2^)/3'
_refine_ls_weighting_scheme calc
_refine_ls_wR_factor_gt 0.0515
_refine_ls_wR_factor_ref 0.0527
_reflns_number_gt 1874
_reflns_number_total 1990
_reflns_threshold_expression >2sigma(I)
_cod_data_source_file eCrystal-1388.cif
_cod_data_source_block 2008lsh007
_cod_depositor_comments
;
Citation :
Coles (nee Huth), Susanne L. and Threlfall, Terry L. and 
Hursthouse, Michael B. (2008) 
University of Southampton, Crystal Structure Report Archive. 
(doi:10.5258/ecrystals/1388)

More at:
http://ecrystals.chem.soton.ac.uk/1388/

The following automatic conversions were performed:

'_symmetry_cell_setting' value 'Monoclinic' changed to 'monoclinic'
according to the built-in table from CIF Core dictionary named
'cif_core.dic' version 2.4.1 from 2010-06-29.

Automatic conversion script
Id: cif_fix_values 3392 2015-05-12 13:50:21Z andrius 
;
_cod_original_sg_symbol_H-M P21/c
_cod_database_code 1520254

loop_
_symmetry_equiv_pos_as_xyz
'x, y, z'
'-x, y+1/2, -z+1/2'
'-x, -y, -z'
'x, -y-1/2, z-1/2'

loop_
_atom_site_label
_atom_site_type_symbol
_atom_site_fract_x
_atom_site_fract_y
_atom_site_fract_z
_atom_site_U_iso_or_equiv
_atom_site_adp_type
_atom_site_occupancy
_atom_site_symmetry_multiplicity
_atom_site_calc_flag
_atom_site_refinement_flags
_atom_site_disorder_assembly
_atom_site_disorder_group
C1 C 1.3608(2) 0.38952(18) 0.4536(2) 0.0147(3) Uani 1 1 d . . .
C2 C 1.3283(2) 0.41334(19) 0.3004(2) 0.0181(4) Uani 1 1 d . . .
H2 H 1.3838 0.3719 0.2463 0.022 Uiso 1 1 calc R . .
C3 C 1.2144(2) 0.49802(19) 0.2272(2) 0.0199(4) Uani 1 1 d . . .
H3 H 1.1912 0.5135 0.1226 0.024 Uiso 1 1 calc R . .
C4 C 1.1348(2) 0.55969(18) 0.3055(2) 0.0196(4) Uani 1 1 d . . .
C5 C 1.1680(2) 0.5390(2) 0.4590(2) 0.0213(4) Uani 1 1 d . . .
H5 H 1.1142 0.5829 0.5130 0.026 Uiso 1 1 calc R . .
C6 C 1.2803(2) 0.45380(19) 0.5319(2) 0.0184(4) Uani 1 1 d . . .
H6 H 1.3029 0.4387 0.6365 0.022 Uiso 1 1 calc R . .
C7 C 1.5451(2) 0.21185(19) 0.4875(2) 0.0165(4) Uani 1 1 d . . .
C8 C 1.6578(2) 0.1359(2) 0.6083(2) 0.0233(4) Uani 1 1 d . . .
H8A H 1.6278 0.0446 0.6026 0.035 Uiso 1 1 calc R . .
H8B H 1.6647 0.1710 0.7070 0.035 Uiso 1 1 calc R . .
H8C H 1.7544 0.1426 0.5941 0.035 Uiso 1 1 calc R . .
N1 N 1.4743(2) 0.30530(15) 0.53814(18) 0.0157(3) Uani 1 1 d D . .
O1 O 1.5187(2) 0.18661(13) 0.35397(17) 0.0260(4) Uani 1 1 d . . .
I1 I 0.958652(15) 0.683477(13) 0.191966(17) 0.02927(8) Uani 1 1 d . . .
H1N H 1.497(3) 0.312(2) 0.636(2) 0.026(7) Uiso 1 1 d D . .

loop_
_atom_site_aniso_label
_atom_site_aniso_U_11
_atom_site_aniso_U_22
_atom_site_aniso_U_33
_atom_site_aniso_U_23
_atom_site_aniso_U_13
_atom_site_aniso_U_12
C1 0.0159(8) 0.0135(8) 0.0140(8) -0.0007(6) 0.0039(7) -0.0032(7)
C2 0.0217(9) 0.0192(9) 0.0137(8) 0.0012(7) 0.0061(7) -0.0001(7)
C3 0.0218(9) 0.0205(9) 0.0159(9) 0.0032(7) 0.0040(7) -0.0006(8)
C4 0.0165(9) 0.0150(9) 0.0242(10) 0.0016(7) 0.0026(7) 0.0005(7)
C5 0.0211(9) 0.0219(10) 0.0218(10) -0.0046(7) 0.0081(8) -0.0001(8)
C6 0.0204(9) 0.0202(9) 0.0151(9) -0.0032(7) 0.0064(7) -0.0015(7)
C7 0.0197(9) 0.0158(8) 0.0134(9) 0.0001(7) 0.0045(7) -0.0031(7)
C8 0.0275(11) 0.0193(10) 0.0194(10) 0.0020(8) 0.0029(8) 0.0053(8)
N1 0.0199(9) 0.0173(8) 0.0085(7) 0.0001(5) 0.0028(6) 0.0002(6)
O1 0.0387(10) 0.0272(9) 0.0121(7) -0.0009(5) 0.0082(7) 0.0099(6)
I1 0.02099(10) 0.02226(11) 0.03788(12) 0.00213(5) 0.00070(7) 0.00480(5)

loop_
_atom_type_symbol
_atom_type_description
_atom_type_scat_dispersion_real
_atom_type_scat_dispersion_imag
_atom_type_scat_source
C C 0.0033 0.0016 'International Tables Vol C Tables 4.2.6.8 and 6.1.1.4'
H H 0.0000 0.0000 'International Tables Vol C Tables 4.2.6.8 and 6.1.1.4'
N N 0.0061 0.0033 'International Tables Vol C Tables 4.2.6.8 and 6.1.1.4'
O O 0.0106 0.0060 'International Tables Vol C Tables 4.2.6.8 and 6.1.1.4'
I I -0.4742 1.8119 'International Tables Vol C Tables 4.2.6.8 and 6.1.1.4'

loop_
_geom_angle_atom_site_label_1
_geom_angle_atom_site_label_2
_geom_angle_atom_site_label_3
_geom_angle
_geom_angle_site_symmetry_1
_geom_angle_site_symmetry_3
C2 C1 C6 119.31(17) . .
C2 C1 N1 123.97(17) . .
C6 C1 N1 116.70(16) . .
C3 C2 C1 119.65(17) . .
C3 C2 H2 120.2 . .
C1 C2 H2 120.2 . .
C4 C3 C2 120.39(17) . .
C4 C3 H3 119.8 . .
C2 C3 H3 119.8 . .
C3 C4 C5 120.61(18) . .
C3 C4 I1 119.96(14) . .
C5 C4 I1 119.41(15) . .
C6 C5 C4 119.14(18) . .
C6 C5 H5 120.4 . .
C4 C5 H5 120.4 . .
C5 C6 C1 120.87(17) . .
C5 C6 H6 119.6 . .
C1 C6 H6 119.6 . .
O1 C7 N1 123.77(18) . .
O1 C7 C8 121.28(19) . .
N1 C7 C8 114.92(16) . .
C7 C8 H8A 109.5 . .
C7 C8 H8B 109.5 . .
H8A C8 H8B 109.5 . .
C7 C8 H8C 109.5 . .
H8A C8 H8C 109.5 . .
H8B C8 H8C 109.5 . .
C7 N1 C1 128.33(16) . .
C7 N1 H1N 116.6(17) . .
C1 N1 H1N 115.0(17) . .

loop_
_geom_bond_atom_site_label_1
_geom_bond_atom_site_label_2
_geom_bond_distance
_geom_bond_site_symmetry_2
C1 C2 1.395(3) .
C1 C6 1.398(3) .
C1 N1 1.413(2) .
C2 C3 1.390(3) .
C2 H2 0.9500 .
C3 C4 1.379(3) .
C3 H3 0.9500 .
C4 C5 1.391(3) .
C4 I1 2.1038(19) .
C5 C6 1.383(3) .
C5 H5 0.9500 .
C6 H6 0.9500 .
C7 O1 1.227(2) .
C7 N1 1.352(3) .
C7 C8 1.505(3) .
C8 H8A 0.9800 .
C8 H8B 0.9800 .
C8 H8C 0.9800 .
N1 H1N 0.875(17) .

loop_
_geom_hbond_atom_site_label_D
_geom_hbond_atom_site_label_H
_geom_hbond_atom_site_label_A
_geom_hbond_distance_DH
_geom_hbond_distance_HA
_geom_hbond_distance_DA
_geom_hbond_angle_DHA
_geom_hbond_site_symmetry_A
N1 H1N O1 0.875(17) 1.999(18) 2.866(2) 171(3) 4_566
